data_4134089
loop_
_publ_author_name
'Wang, Yaning'
'Chai, Junli'
'You, Chang'
'Zhang, Jie'
'Mi, Xueling'
'Zhang, Long'
'Luo, Sanzhong'

_publ_section_title
;
 \p-Coordinating Chiral Primary Amine/Palladium Synergistic Catalysis for
 Asymmetric Allylic Alkylation.
;
_journal_name_full 'Journal of the American Chemical Society'
_journal_paper_doi 10.1021/jacs.9b13026
_journal_year 2020
_chemical_formula_moiety 'C3 H5 Cl2 Pd, C F3 O3 S, C18 H26 N2, 0.5(C H2 Cl2)'
_chemical_formula_sum 'C22.5 H32 Cl3 F3 N2 O3 Pd S'
_chemical_formula_weight 680.25
_space_group_crystal_system triclinic
_space_group_IT_number 2
_space_group_name_Hall '-P 1'
_space_group_name_H-M_alt 'P -1'
_atom_sites_solution_hydrogens mixed
_atom_sites_solution_primary dual
_audit_creation_date 2018-05-15
_audit_creation_method
;
Olex2 1.2
(compiled 2018.04.26 svn.r3504 for OlexSys, GUI svn.r5492)
;
_audit_update_record
;
????
;
_cell_angle_alpha 87.77(3)
_cell_angle_beta 85.00(3)
_cell_angle_gamma 86.84(3)
_cell_formula_units_Z 2
_cell_length_a 7.3867(15)
_cell_length_b 12.145(2)
_cell_length_c 15.767(3)
_cell_measurement_reflns_used 5149
_cell_measurement_temperature 173(2)
_cell_measurement_theta_max 27.4819
_cell_measurement_theta_min 1.2972
_cell_volume 1406.1(5)
_computing_cell_refinement 'CrystalClear (Rigaku Inc., 2007)'
_computing_data_collection 'CrystalClear (Rigaku Inc., 2007)'
_computing_data_reduction 'CrystalClear (Rigaku Inc., 2007)'
_computing_molecular_graphics 'Olex2 (Dolomanov et al., 2009)'
_computing_publication_material 'CIFTAB (Sheldrick, 2014)'
_computing_structure_refinement 'ShelXL (Sheldrick, 2015)'
_computing_structure_solution 'ShelXT (Sheldrick, 2015)'
_diffrn_ambient_temperature 173.15
_diffrn_measured_fraction_theta_full 0.993
_diffrn_measured_fraction_theta_max 0.989
_diffrn_measurement_device_type 'MM007-HF CCD(Saturn 724+)'
_diffrn_measurement_method '\w scans at fixed \c = 45\%'
_diffrn_radiation_monochromator Confocal
_diffrn_radiation_type MoK\a
_diffrn_radiation_wavelength 0.71073
_diffrn_reflns_av_R_equivalents 0.0407
_diffrn_reflns_av_unetI/netI 0.0354
_diffrn_reflns_Laue_measured_fraction_full 0.993
_diffrn_reflns_Laue_measured_fraction_max 0.989
_diffrn_reflns_limit_h_max 9
_diffrn_reflns_limit_h_min -9
_diffrn_reflns_limit_k_max 15
_diffrn_reflns_limit_k_min -15
_diffrn_reflns_limit_l_max 20
_diffrn_reflns_limit_l_min -20
_diffrn_reflns_number 19059
_diffrn_reflns_point_group_measured_fraction_full 0.993
_diffrn_reflns_point_group_measured_fraction_max 0.989
_diffrn_reflns_theta_full 25.242
_diffrn_reflns_theta_max 27.482
_diffrn_reflns_theta_min 2.087
_diffrn_source 'Rotating Anode'
_exptl_absorpt_coefficient_mu 1.066
_exptl_absorpt_correction_T_max 1.00000
_exptl_absorpt_correction_T_min 0.83029
_exptl_absorpt_correction_type multi-scan
_exptl_absorpt_process_details 'CrystalClear (Rigaku Inc., 2007)'
_exptl_crystal_colour 'light yellow'
_exptl_crystal_density_diffrn 1.607
_exptl_crystal_description block
_exptl_crystal_F_000 690
_exptl_crystal_size_max 0.303
_exptl_crystal_size_mid 0.24
_exptl_crystal_size_min 0.19
_refine_diff_density_max 1.155
_refine_diff_density_min -0.677
_refine_diff_density_rms 0.112
_refine_ls_extinction_method none
_refine_ls_goodness_of_fit_ref 1.162
_refine_ls_hydrogen_treatment constr
_refine_ls_matrix_type full
_refine_ls_number_parameters 457
_refine_ls_number_reflns 6390
_refine_ls_number_restraints 249
_refine_ls_restrained_S_all 1.159
_refine_ls_R_factor_all 0.0618
_refine_ls_R_factor_gt 0.0595
_refine_ls_shift/su_max 0.001
_refine_ls_shift/su_mean 0.000
_refine_ls_structure_factor_coef Fsqd
_refine_ls_weighting_details 'w=1/[\s^2^(Fo^2^)+8.0679P] where P=(Fo^2^+2Fc^2^)/3'
_refine_ls_weighting_scheme calc
_refine_ls_wR_factor_gt 0.1327
_refine_ls_wR_factor_ref 0.1353
_reflns_Friedel_coverage 0.000
_reflns_number_gt 6194
_reflns_number_total 6390
_reflns_threshold_expression 'I > 2\s(I)'
_cod_data_source_file ja9b13026_si_003.cif
_cod_data_source_block mx7081
_cod_original_cell_volume 1406.2(5)
_cod_original_formula_sum 'C22.50 H32 Cl3 F3 N2 O3 Pd S'
_cod_database_code 4134089
_shelx_shelxl_version_number 2016/6
_shelx_space_group_comment
;
The symmetry employed for this shelxl refinement is uniquely defined
by the following loop, which should always be used as a source of
symmetry information in preference to the above space-group names.
They are only intended as comments.
;
_shelx_estimated_absorpt_t_max 0.823
_shelx_estimated_absorpt_t_min 0.738
_olex2_refinement_description
;
1. Fixed Uiso
 At 1.2 times of:
  All C(H) groups, All C(H,H) groups, All N(H) groups, All N(H,H,H,H,H,H) groups
 At 1.5 times of:
  All C(H,H,H) groups
2. Restrained distances
 Cl3-C23 = Cl4-C23
 1.76 with sigma of 0.01
 S1A-O1A = S1A-O2A = S1A-O3A
 1.43 with sigma of 0.01
 F2A-C22A = F1A-C22A = F3A-C22A
 1.34 with sigma of 0.01
 C9-C10 = C9-C10A = C11A-C1 = C11-C1 = C11A-N11A = N11A-C10A = C11-N1
 1.51 with sigma of 0.01
3. Uiso/Uaniso restraints and constraints
Cl3 \\sim Cl4 \\sim C23: within 1.9A with sigma of 0.02 and sigma for terminal
atoms of 0.04
F2A \\sim S1A \\sim O1A \\sim O2A \\sim O3A \\sim C22A \\sim F1A \\sim F3A:
within 1.7A with sigma of 0.02 and sigma for terminal atoms of 0.04
N1 \\sim C10 \\sim C11 \\sim C13 \\sim C14 \\sim C10A \\sim C11A \\sim N11A
\\sim C13A \\sim C14A: within 1.7A with sigma of 0.02 and sigma for terminal
atoms of 0.04
Uanis(Cl3) \\sim Ueq, Uanis(C23) \\sim Ueq, Uanis(Cl4) \\sim Ueq: with sigma of
0.01 and sigma for terminal atoms of 0.02
Uanis(C10) \\sim Ueq, Uanis(N1) \\sim Ueq, Uanis(C13) \\sim Ueq, Uanis(C14)
\\sim Ueq, Uanis(C13A) \\sim Ueq, Uanis(C14A) \\sim Ueq, Uanis(C10A) \\sim Ueq,
Uanis(C11A) \\sim Ueq, Uanis(C11) \\sim Ueq, Uanis(N11A) \\sim Ueq: with sigma
of 0.01 and sigma for terminal atoms of 0.02
4. Others
 Sof(H2BD)=Sof(H2BE)=Sof(H2BF)=Sof(C10A)=Sof(H10C)=Sof(H10D)=Sof(C11A)=
 Sof(H11C)=Sof(H11D)=Sof(N11A)=Sof(H11E)=Sof(C13A)=Sof(H13C)=Sof(H13D)=
 Sof(C14A)=Sof(H14A)=1-FVAR(1)
 Sof(H2AA)=Sof(H2AB)=Sof(H2AC)=Sof(N1)=Sof(H1)=Sof(C10)=Sof(H10A)=Sof(H10B)=
 Sof(C11)=Sof(H11A)=Sof(H11B)=Sof(C13)=Sof(H13A)=Sof(H13B)=Sof(C14)=Sof(H14)=
 FVAR(1)
 Sof(S1A)=Sof(C22A)=Sof(O1A)=Sof(O2A)=Sof(O3A)=Sof(F2A)=Sof(F1A)=Sof(F3A)=1-
 FVAR(2)
 Sof(F1)=Sof(O1)=Sof(S1)=Sof(F2)=Sof(O2)=Sof(F3)=Sof(O3)=Sof(C22)=FVAR(2)
 Fixed Sof: Cl3(0.5) Cl4(0.5) C23(0.5) H23A(0.5) H23B(0.5)
5.a Riding coordinates:
 C20(H20), C21(H21A,H21B)
5.b Ternary CH refined with riding coordinates:
 N1(H1), C14(H14), N11A(H11E), C14A(H14A)
5.c Secondary CH2 refined with riding coordinates:
 C19(H19A,H19B), C10(H10A,H10B), C11(H11A,H11B), C13(H13A,H13B), C10A(H10C,
 H10D), C11A(H11C,H11D), C13A(H13C,H13D), C23(H23A,H23B)
5.d Aromatic/amide H refined with riding coordinates:
 C2(H2), C3(H3), C4(H4), C6(H6), C7(H7), C8(H8)
5.e Idealised Me refined as rotating group:
 N2(H2AA,H2AB,H2AC), N2(H2BD,H2BE,H2BF), C16(H16A,H16B,H16C), C17(H17A,H17B,
 H17C), C18(H18A,H18B,H18C)
;
_olex2_submission_special_instructions 'No special instructions were received'

loop_
_space_group_symop_operation_xyz
'x, y, z'
'-x, -y, -z'

loop_
_atom_site_label
_atom_site_type_symbol
_atom_site_fract_x
_atom_site_fract_y
_atom_site_fract_z
_atom_site_U_iso_or_equiv
_atom_site_adp_type
_atom_site_occupancy
_atom_site_site_symmetry_order
_atom_site_calc_flag
_atom_site_refinement_flags_posn
_atom_site_refinement_flags_adp
_atom_site_refinement_flags_occupancy
_atom_site_disorder_assembly
_atom_site_disorder_group
Pd1 Pd 0.60367(5) 0.30900(3) 0.68970(3) 0.03291(12) Uani 1 1 d . . . . .
Cl1 Cl 0.71372(17) 0.39391(10) 0.55536(8) 0.0346(3) Uani 1 1 d . . . . .
Cl2 Cl 0.44741(16) 0.47617(10) 0.73793(8) 0.0337(3) Uani 1 1 d . . . . .
C19 C 0.7351(11) 0.1518(5) 0.6793(5) 0.067(2) Uani 1 1 d . . . . .
H19A H 0.733564 0.116331 0.623911 0.080 Uiso 1 1 calc R . . . .
H19B H 0.853225 0.140990 0.704520 0.080 Uiso 1 1 calc R . . . .
C20 C 0.5841(13) 0.1444(6) 0.7336(6) 0.077(2) Uani 1 1 d . . . . .
H20 H 0.498739 0.090211 0.724166 0.092 Uiso 1 1 d R . . . .
C21 C 0.5482(10) 0.2108(5) 0.8006(4) 0.0548(16) Uani 1 1 d . . . . .
H21A H 0.637157 0.207467 0.844217 0.066 Uiso 1 1 d R . . . .
H21B H 0.423157 0.216007 0.828937 0.066 Uiso 1 1 d R . . . .
F1 F 0.1793(14) 1.0048(7) 0.6738(6) 0.079(3) Uani 0.791(5) 1 d . . P A 1
O1 O 0.243(4) 0.7666(11) 0.6832(12) 0.048(4) Uani 0.791(5) 1 d . . P A 1
S1 S 0.2775(2) 0.82480(13) 0.75661(10) 0.0330(5) Uani 0.791(5) 1 d . . P A 1
F2 F -0.0384(13) 0.9276(9) 0.7450(5) 0.0567(19) Uani 0.791(5) 1 d . . P A 1
O2 O 0.460(2) 0.8634(18) 0.7582(15) 0.064(4) Uani 0.791(5) 1 d . . P A 1
F3 F 0.1510(13) 1.0176(7) 0.8082(7) 0.087(3) Uani 0.791(5) 1 d . . P A 1
O3 O 0.2042(11) 0.7748(7) 0.8340(5) 0.067(2) Uani 0.791(5) 1 d . . P A 1
C22 C 0.1354(10) 0.9491(6) 0.7445(5) 0.0437(17) Uani 0.791(5) 1 d . . P A 1
C1 C 0.9442(7) 0.4463(4) 0.8058(3) 0.0345(11) Uani 1 1 d D . . . .
N2 N 0.5440(6) 0.6488(4) 0.5912(3) 0.0351(9) Uani 1 1 d . . . . .
H2AA H 0.521770 0.615556 0.542659 0.042 Uiso 0.487(10) 1 calc GR . P B 1
H2AB H 0.470826 0.711289 0.597287 0.042 Uiso 0.487(10) 1 calc GR . P B 1
H2AC H 0.520724 0.601963 0.636771 0.042 Uiso 0.487(10) 1 calc GR . P B 1
H2BD H 0.537687 0.640291 0.534423 0.042 Uiso 0.513(10) 1 calc GR . P B 2
H2BE H 0.437794 0.681540 0.613791 0.042 Uiso 0.513(10) 1 calc GR . P B 2
H2BF H 0.562713 0.581595 0.617376 0.042 Uiso 0.513(10) 1 calc GR . P B 2
C2 C 1.0188(8) 0.3414(6) 0.8058(4) 0.0528(16) Uani 1 1 d . . . . .
H2 H 1.082755 0.314183 0.755332 0.063 Uiso 1 1 calc R . . . .
C3 C 1.0020(9) 0.2726(5) 0.8800(5) 0.0588(18) Uani 1 1 d . . . . .
H3 H 1.054017 0.199326 0.878527 0.071 Uiso 1 1 calc R . . . .
C4 C 0.9135(8) 0.3088(5) 0.9532(4) 0.0503(16) Uani 1 1 d . . . . .
H4 H 0.903872 0.261089 1.002350 0.060 Uiso 1 1 calc R . . . .
C5 C 0.8363(7) 0.4160(5) 0.9566(3) 0.0369(12) Uani 1 1 d . . . . .
C6 C 0.7466(8) 0.4616(8) 1.0323(4) 0.061(2) Uani 1 1 d . . . . .
H6 H 0.736028 0.417149 1.083209 0.073 Uiso 1 1 calc R . . . .
C7 C 0.6770(10) 0.5661(9) 1.0328(6) 0.079(3) Uani 1 1 d . . . . .
H7 H 0.620880 0.595340 1.084217 0.095 Uiso 1 1 calc R . . . .
C8 C 0.6865(9) 0.6311(7) 0.9591(7) 0.080(3) Uani 1 1 d . . . . .
H8 H 0.630474 0.703364 0.959988 0.097 Uiso 1 1 calc R . . . .
C9 C 0.7754(8) 0.5939(4) 0.8839(4) 0.0464(14) Uani 1 1 d D . . . .
C12 C 0.8517(6) 0.4860(4) 0.8821(3) 0.0313(10) Uani 1 1 d . . . . .
C15 C 0.7567(7) 0.7832(4) 0.5192(3) 0.0345(11) Uani 1 1 d . . . . .
C16 C 0.7914(8) 0.7230(5) 0.4372(4) 0.0417(12) Uani 1 1 d . . . . .
H16A H 0.906309 0.678703 0.437595 0.063 Uiso 1 1 calc GR . . . .
H16B H 0.798863 0.776618 0.389052 0.063 Uiso 1 1 calc GR . . . .
H16C H 0.691688 0.674584 0.431457 0.063 Uiso 1 1 calc GR . . . .
C17 C 0.5907(10) 0.8626(5) 0.5144(4) 0.0573(18) Uani 1 1 d . . . . .
H17A H 0.485927 0.821725 0.501972 0.086 Uiso 1 1 calc GR . . . .
H17B H 0.615402 0.918703 0.469094 0.086 Uiso 1 1 calc GR . . . .
H17C H 0.563943 0.898539 0.568989 0.086 Uiso 1 1 calc GR . . . .
C18 C 0.9248(11) 0.8488(6) 0.5301(4) 0.068(2) Uani 1 1 d . . . . .
H18A H 0.903429 0.891766 0.581676 0.102 Uiso 1 1 calc GR . . . .
H18B H 0.947389 0.898732 0.480470 0.102 Uiso 1 1 calc GR . . . .
H18C H 1.030884 0.797517 0.535129 0.102 Uiso 1 1 calc GR . . . .
N1 N 0.8293(13) 0.5852(8) 0.7144(6) 0.0243(19) Uani 0.487(10) 1 d D U P B 1
H1 H 0.717245 0.543133 0.712364 0.029 Uiso 0.487(10) 1 calc R . P B 1
C10 C 0.8076(18) 0.6543(9) 0.7951(7) 0.035(3) Uani 0.487(10) 1 d D U P B 1
H10A H 0.704377 0.708736 0.789087 0.042 Uiso 0.487(10) 1 calc R . P B 1
H10B H 0.918380 0.696389 0.795813 0.042 Uiso 0.487(10) 1 calc R . P B 1
C11 C 0.9872(16) 0.5047(10) 0.7221(6) 0.032(3) Uani 0.487(10) 1 d D U P B 1
H11A H 1.102093 0.543032 0.721595 0.038 Uiso 0.487(10) 1 calc R . P B 1
H11B H 0.997855 0.452428 0.675021 0.038 Uiso 0.487(10) 1 calc R . P B 1
C13 C 0.7900(13) 0.7126(8) 0.6719(6) 0.027(2) Uani 0.487(10) 1 d . U P B 1
H13A H 0.686283 0.753101 0.702906 0.032 Uiso 0.487(10) 1 calc R . P B 1
H13B H 0.899156 0.756912 0.668536 0.032 Uiso 0.487(10) 1 calc R . P B 1
C14 C 0.7456(15) 0.6789(9) 0.5856(7) 0.023(2) Uani 0.487(10) 1 d . U P B 1
H14 H 0.828176 0.615779 0.564859 0.027 Uiso 0.487(10) 1 calc R . P B 1
C10A C 0.779(2) 0.6848(8) 0.8212(7) 0.046(3) Uani 0.513(10) 1 d D U P B 2
H10C H 0.887870 0.728259 0.823421 0.055 Uiso 0.513(10) 1 calc R . P B 2
H10D H 0.668066 0.734302 0.828561 0.055 Uiso 0.513(10) 1 calc R . P B 2
C11A C 0.9418(16) 0.5380(8) 0.7352(6) 0.029(3) Uani 0.513(10) 1 d D U P B 2
H11C H 1.056203 0.576870 0.734647 0.035 Uiso 0.513(10) 1 calc R . P B 2
H11D H 0.942999 0.502164 0.679839 0.035 Uiso 0.513(10) 1 calc R . P B 2
N11A N 0.7859(12) 0.6232(8) 0.7408(6) 0.0282(19) Uani 0.513(10) 1 d D U P B 2
H11E H 0.671973 0.581926 0.743736 0.034 Uiso 0.513(10) 1 calc R . P B 2
C13A C 0.8563(12) 0.6457(8) 0.6283(5) 0.028(2) Uani 0.513(10) 1 d . U P B 2
H13C H 0.973615 0.681843 0.619393 0.034 Uiso 0.513(10) 1 calc R . P B 2
H13D H 0.864461 0.576190 0.597062 0.034 Uiso 0.513(10) 1 calc R . P B 2
C14A C 0.7005(14) 0.7207(10) 0.6043(6) 0.025(2) Uani 0.513(10) 1 d . U P B 2
H14A H 0.664161 0.774077 0.650288 0.030 Uiso 0.513(10) 1 calc R . P B 2
Cl3 Cl 0.743(2) 0.9661(17) 0.9645(12) 0.219(7) Uani 0.5 1 d D U P C -1
Cl4 Cl 0.354(2) 1.0412(15) 1.0130(12) 0.198(6) Uani 0.5 1 d D U P C -1
C23 C 0.584(2) 1.050(2) 1.0247(15) 0.124(7) Uani 0.5 1 d D U P C -1
H23A H 0.601867 1.034311 1.085566 0.148 Uiso 0.5 1 calc R . P C -1
H23B H 0.614143 1.127630 1.011908 0.148 Uiso 0.5 1 calc R . P C -1
S1A S 0.2676(12) 0.8899(6) 0.7096(5) 0.051(2) Uani 0.209(5) 1 d D U P A 2
C22A C 0.124(6) 0.910(3) 0.805(3) 0.113(12) Uani 0.209(5) 1 d D U P A 2
O1A O 0.239(7) 0.986(3) 0.656(2) 0.069(11) Uani 0.209(5) 1 d D U P A 2
O2A O 0.443(5) 0.882(6) 0.742(5) 0.050(11) Uani 0.209(5) 1 d D U P A 2
O3A O 0.252(15) 0.788(4) 0.670(5) 0.053(13) Uani 0.209(5) 1 d D U P A 2
F2A F -0.047(6) 0.914(4) 0.781(3) 0.095(13) Uani 0.209(5) 1 d D U P A 2
F1A F 0.195(8) 0.994(4) 0.840(3) 0.146(17) Uani 0.209(5) 1 d D U P A 2
F3A F 0.149(6) 0.828(3) 0.8618(18) 0.116(11) Uani 0.209(5) 1 d D U P A 2

loop_
_atom_site_aniso_label
_atom_site_aniso_U_11
_atom_site_aniso_U_22
_atom_site_aniso_U_33
_atom_site_aniso_U_23
_atom_site_aniso_U_13
_atom_site_aniso_U_12
Pd1 0.0312(2) 0.0303(2) 0.0384(2) 0.00515(15) -0.00976(15) -0.00526(14)
Cl1 0.0346(6) 0.0343(6) 0.0349(6) 0.0000(5) -0.0057(5) 0.0002(5)
Cl2 0.0291(6) 0.0373(6) 0.0339(6) 0.0046(5) 0.0011(5) -0.0059(5)
C19 0.080(5) 0.038(3) 0.078(5) 0.012(3) 0.001(4) 0.016(3)
C20 0.099(6) 0.034(3) 0.095(6) 0.026(4) -0.001(5) -0.016(4)
C21 0.062(4) 0.048(4) 0.054(4) 0.018(3) -0.012(3) -0.003(3)
F1 0.084(6) 0.057(4) 0.091(8) 0.043(5) -0.003(4) -0.008(3)
O1 0.049(5) 0.044(4) 0.053(9) -0.016(5) -0.010(6) -0.005(4)
S1 0.0322(8) 0.0340(9) 0.0320(9) 0.0007(7) -0.0016(6) 0.0018(6)
F2 0.041(4) 0.053(3) 0.077(5) -0.005(4) -0.013(3) 0.006(3)
O2 0.037(5) 0.081(10) 0.076(8) -0.017(6) -0.014(4) 0.003(5)
F3 0.083(4) 0.055(4) 0.129(9) -0.055(5) -0.035(5) 0.014(3)
O3 0.075(5) 0.069(5) 0.050(4) 0.032(3) 0.006(3) 0.012(4)
C22 0.046(4) 0.037(4) 0.048(4) 0.001(3) -0.006(3) -0.002(3)
C1 0.034(3) 0.044(3) 0.028(2) 0.004(2) -0.010(2) -0.016(2)
N2 0.035(2) 0.039(2) 0.033(2) 0.0101(18) -0.0076(17) -0.0127(18)
C2 0.040(3) 0.066(4) 0.054(4) -0.028(3) 0.000(3) -0.010(3)
C3 0.050(4) 0.036(3) 0.092(6) 0.001(3) -0.021(4) -0.002(3)
C4 0.045(3) 0.051(3) 0.058(4) 0.029(3) -0.025(3) -0.016(3)
C5 0.032(3) 0.055(3) 0.026(2) 0.012(2) -0.0140(19) -0.016(2)
C6 0.038(3) 0.122(7) 0.025(3) -0.002(3) -0.005(2) -0.033(4)
C7 0.040(4) 0.126(8) 0.077(6) -0.058(6) -0.008(4) -0.004(4)
C8 0.040(4) 0.069(5) 0.139(9) -0.054(6) -0.030(5) 0.006(3)
C9 0.037(3) 0.035(3) 0.071(4) -0.001(3) -0.024(3) -0.007(2)
C12 0.029(2) 0.039(3) 0.028(2) 0.0077(19) -0.0109(19) -0.012(2)
C15 0.042(3) 0.038(3) 0.024(2) 0.0099(19) -0.006(2) -0.008(2)
C16 0.036(3) 0.045(3) 0.043(3) 0.002(2) 0.002(2) -0.003(2)
C17 0.071(4) 0.039(3) 0.055(4) 0.005(3) 0.022(3) 0.010(3)
C18 0.086(5) 0.081(5) 0.044(3) 0.023(3) -0.019(3) -0.056(4)
N1 0.025(4) 0.024(4) 0.024(4) 0.002(3) 0.000(3) 0.000(3)
C10 0.036(5) 0.012(4) 0.059(6) -0.012(4) -0.013(5) 0.003(4)
C11 0.027(5) 0.043(6) 0.024(5) -0.008(4) 0.001(4) 0.003(5)
C13 0.032(4) 0.026(4) 0.023(4) 0.006(3) -0.002(3) -0.008(3)
C14 0.024(4) 0.020(4) 0.023(4) -0.002(3) 0.000(3) 0.001(4)
C10A 0.050(6) 0.022(5) 0.066(7) -0.006(5) -0.015(5) 0.009(5)
C11A 0.027(5) 0.042(5) 0.018(4) -0.004(4) 0.007(4) -0.004(4)
N11A 0.029(4) 0.027(4) 0.029(4) 0.010(3) -0.005(3) -0.004(3)
C13A 0.029(4) 0.030(4) 0.024(4) 0.006(3) 0.001(3) -0.001(3)
C14A 0.025(4) 0.027(5) 0.023(4) 0.002(4) -0.003(3) -0.003(4)
Cl3 0.263(14) 0.190(11) 0.193(11) 0.014(9) 0.008(11) 0.012(11)
Cl4 0.230(12) 0.167(9) 0.202(12) -0.035(9) -0.012(10) -0.045(10)
C23 0.133(11) 0.121(10) 0.121(10) -0.015(8) -0.036(8) 0.000(9)
S1A 0.073(5) 0.038(4) 0.043(4) -0.006(3) -0.002(3) -0.005(3)
C22A 0.15(3) 0.07(2) 0.11(2) -0.028(19) 0.03(2) 0.00(2)
O1A 0.12(3) 0.07(2) 0.019(10) 0.015(11) 0.011(15) -0.025(18)
O2A 0.021(14) 0.049(18) 0.08(3) -0.029(19) -0.010(12) -0.004(12)
O3A 0.07(2) 0.06(2) 0.035(16) -0.01(2) 0.006(14) 0.00(2)
F2A 0.053(15) 0.08(2) 0.15(3) -0.04(2) 0.02(2) 0.010(15)
F1A 0.22(4) 0.09(2) 0.12(3) -0.06(2) 0.02(3) 0.02(3)
F3A 0.20(3) 0.08(2) 0.057(16) 0.035(14) 0.014(18) -0.02(2)

loop_
_atom_type_symbol
_atom_type_description
_atom_type_scat_dispersion_real
_atom_type_scat_dispersion_imag
_atom_type_scat_source
C C 0.0033 0.0016 'International Tables Vol C Tables 4.2.6.8 and 6.1.1.4'
H H 0.0000 0.0000 'International Tables Vol C Tables 4.2.6.8 and 6.1.1.4'
Cl Cl 0.1484 0.1585 'International Tables Vol C Tables 4.2.6.8 and 6.1.1.4'
F F 0.0171 0.0103 'International Tables Vol C Tables 4.2.6.8 and 6.1.1.4'
N N 0.0061 0.0033 'International Tables Vol C Tables 4.2.6.8 and 6.1.1.4'
O O 0.0106 0.0060 'International Tables Vol C Tables 4.2.6.8 and 6.1.1.4'
Pd Pd -0.9988 1.0072 'International Tables Vol C Tables 4.2.6.8 and 6.1.1.4'
S S 0.1246 0.1234 'International Tables Vol C Tables 4.2.6.8 and 6.1.1.4'

loop_
_geom_angle_atom_site_label_1
_geom_angle_atom_site_label_2
_geom_angle_atom_site_label_3
_geom_angle
Cl2 Pd1 Cl1 92.96(5)
C19 Pd1 Cl1 100.3(2)
C19 Pd1 Cl2 166.0(2)
C19 Pd1 C20 37.5(3)
C19 Pd1 C21 68.7(3)
C20 Pd1 Cl1 133.3(3)
C20 Pd1 Cl2 131.6(3)
C20 Pd1 C21 37.6(3)
C21 Pd1 Cl1 168.7(2)
C21 Pd1 Cl2 97.9(2)
Pd1 C19 H19A 116.5
Pd1 C19 H19B 116.5
H19A C19 H19B 113.5
C20 C19 Pd1 71.2(4)
C20 C19 H19A 116.5
C20 C19 H19B 116.5
Pd1 C20 H20 131.5
C19 C20 Pd1 71.2(4)
C19 C20 H20 118.8
C19 C20 C21 122.4(8)
C21 C20 Pd1 71.3(4)
C21 C20 H20 118.8
Pd1 C21 H21A 118.1
Pd1 C21 H21B 117.8
C20 C21 Pd1 71.1(4)
C20 C21 H21A 117.2
C20 C21 H21B 118.8
H21A C21 H21B 109.5
O1 S1 O2 116.3(14)
O1 S1 C22 101.5(9)
O2 S1 C22 104.5(9)
O3 S1 O1 113.1(9)
O3 S1 O2 115.2(9)
O3 S1 C22 104.0(4)
F1 C22 S1 112.6(6)
F1 C22 F2 107.4(8)
F1 C22 F3 106.3(9)
F2 C22 S1 111.7(7)
F2 C22 F3 107.7(8)
F3 C22 S1 110.9(6)
C2 C1 C12 118.9(5)
C2 C1 C11 111.0(7)
C2 C1 C11A 131.5(6)
C12 C1 C11 130.0(6)
C12 C1 C11A 109.6(6)
H2AA N2 H2AB 109.5
H2AA N2 H2AC 109.5
H2AB N2 H2AC 109.5
H2BD N2 H2BE 109.5
H2BD N2 H2BF 109.5
H2BE N2 H2BF 109.5
C14 N2 H2AA 109.5
C14 N2 H2AB 109.5
C14 N2 H2AC 109.5
C14A N2 H2BD 109.5
C14A N2 H2BE 109.5
C14A N2 H2BF 109.5
C1 C2 H2 119.7
C1 C2 C3 120.6(6)
C3 C2 H2 119.7
C2 C3 H3 119.3
C4 C3 C2 121.4(6)
C4 C3 H3 119.3
C3 C4 H4 119.9
C3 C4 C5 120.1(5)
C5 C4 H4 119.9
C4 C5 C6 123.4(6)
C4 C5 C12 119.0(5)
C12 C5 C6 117.5(6)
C5 C6 H6 119.4
C7 C6 C5 121.3(7)
C7 C6 H6 119.4
C6 C7 H7 119.8
C6 C7 C8 120.3(7)
C8 C7 H7 119.8
C7 C8 H8 119.1
C7 C8 C9 121.8(7)
C9 C8 H8 119.1
C8 C9 C12 118.9(6)
C8 C9 C10 130.1(8)
C8 C9 C10A 108.5(8)
C12 C9 C10 110.9(6)
C12 C9 C10A 132.4(7)
C1 C12 C5 120.0(5)
C9 C12 C1 119.9(5)
C9 C12 C5 120.1(5)
C16 C15 C17 109.6(5)
C16 C15 C18 107.7(5)
C16 C15 C14 99.4(6)
C16 C15 C14A 121.0(6)
C17 C15 C18 109.4(6)
C17 C15 C14 118.9(6)
C17 C15 C14A 99.4(6)
C18 C15 C14 110.9(5)
C18 C15 C14A 109.2(5)
C15 C16 H16A 109.5
C15 C16 H16B 109.5
C15 C16 H16C 109.5
H16A C16 H16B 109.5
H16A C16 H16C 109.5
H16B C16 H16C 109.5
C15 C17 H17A 109.5
C15 C17 H17B 109.5
C15 C17 H17C 109.5
H17A C17 H17B 109.5
H17A C17 H17C 109.5
H17B C17 H17C 109.5
C15 C18 H18A 109.5
C15 C18 H18B 109.5
C15 C18 H18C 109.5
H18A C18 H18B 109.5
H18A C18 H18C 109.5
H18B C18 H18C 109.5
C10 N1 H1 108.4
C10 N1 C13 79.0(6)
C11 N1 H1 108.4
C11 N1 C10 107.9(8)
C11 N1 C13 137.8(8)
C13 N1 H1 108.4
C9 C10 H10A 107.6
C9 C10 H10B 107.6
N1 C10 C9 118.9(8)
N1 C10 H10A 107.6
N1 C10 H10B 107.6
H10A C10 H10B 107.0
C1 C11 H11A 111.0
C1 C11 H11B 111.0
N1 C11 C1 103.9(7)
N1 C11 H11A 111.0
N1 C11 H11B 111.0
H11A C11 H11B 109.0
N1 C13 H13A 112.3
N1 C13 H13B 112.3
H13A C13 H13B 109.8
C14 C13 N1 97.6(8)
C14 C13 H13A 112.3
C14 C13 H13B 112.3
N2 C14 C15 104.5(7)
N2 C14 H14 111.1
C15 C14 H14 111.1
C13 C14 N2 108.9(8)
C13 C14 C15 109.8(8)
C13 C14 H14 111.1
C9 C10A H10C 111.7
C9 C10A H10D 111.7
C9 C10A N11A 100.6(7)
H10C C10A H10D 109.4
N11A C10A H10C 111.7
N11A C10A H10D 111.7
C1 C11A H11C 107.9
C1 C11A H11D 107.9
H11C C11A H11D 107.2
N11A C11A C1 117.6(7)
N11A C11A H11C 107.9
N11A C11A H11D 107.9
C10A N11A C11A 111.4(8)
C10A N11A H11E 106.5
C10A N11A C13A 138.2(8)
C11A N11A H11E 106.5
C11A N11A C13A 82.7(6)
C13A N11A H11E 106.5
N11A C13A H13C 112.0
N11A C13A H13D 112.0
H13C C13A H13D 109.7
C14A C13A N11A 99.0(7)
C14A C13A H13C 112.0
C14A C13A H13D 112.0
N2 C14A C15 108.9(6)
N2 C14A H14A 110.5
C15 C14A H14A 110.5
C13A C14A N2 107.3(8)
C13A C14A C15 109.1(8)
C13A C14A H14A 110.5
Cl3 C23 H23A 107.5
Cl3 C23 H23B 107.5
Cl4 C23 Cl3 119.4(16)
Cl4 C23 H23A 107.5
Cl4 C23 H23B 107.5
H23A C23 H23B 107.0
O1A S1A C22A 106.2(18)
O1A S1A O2A 113(4)
O1A S1A O3A 115(4)
O2A S1A C22A 101(4)
O3A S1A C22A 116(4)
O3A S1A O2A 106(5)
F2A C22A S1A 106(3)
F1A C22A S1A 104(4)
F1A C22A F2A 123(5)
F1A C22A F3A 102(4)
F3A C22A S1A 111(3)
F3A C22A F2A 110(4)

loop_
_geom_bond_atom_site_label_1
_geom_bond_atom_site_label_2
_geom_bond_distance
Pd1 Cl1 2.4153(15)
Pd1 Cl2 2.3960(15)
Pd1 C19 2.099(6)
Pd1 C20 2.099(6)
Pd1 C21 2.101(6)
C19 H19A 0.9900
C19 H19B 0.9900
C19 C20 1.351(11)
C20 H20 0.9600
C20 C21 1.353(11)
C21 H21A 0.9901
C21 H21B 0.9901
F1 C22 1.307(10)
O1 S1 1.427(12)
S1 O2 1.456(16)
S1 O3 1.419(7)
S1 C22 1.804(8)
F2 C22 1.324(11)
F3 C22 1.345(11)
C1 C2 1.360(8)
C1 C12 1.417(7)
C1 C11 1.492(8)
C1 C11A 1.544(8)
N2 H2AA 0.9100
N2 H2AB 0.9100
N2 H2AC 0.9100
N2 H2BD 0.9100
N2 H2BE 0.9100
N2 H2BF 0.9100
N2 C14 1.547(11)
N2 C14A 1.520(10)
C2 H2 0.9500
C2 C3 1.412(10)
C3 H3 0.9500
C3 C4 1.352(10)
C4 H4 0.9500
C4 C5 1.393(9)
C5 C6 1.430(9)
C5 C12 1.423(6)
C6 H6 0.9500
C6 C7 1.343(12)
C7 H7 0.9500
C7 C8 1.378(13)
C8 H8 0.9500
C8 C9 1.384(11)
C9 C12 1.398(7)
C9 C10 1.561(9)
C9 C10A 1.453(8)
C15 C16 1.507(7)
C15 C17 1.523(8)
C15 C18 1.537(8)
C15 C14 1.614(11)
C15 C14A 1.552(10)
C16 H16A 0.9800
C16 H16B 0.9800
C16 H16C 0.9800
C17 H17A 0.9800
C17 H17B 0.9800
C17 H17C 0.9800
C18 H18A 0.9800
C18 H18B 0.9800
C18 H18C 0.9800
N1 H1 1.0000
N1 C10 1.543(13)
N1 C11 1.490(8)
N1 C13 1.683(13)
C10 H10A 0.9900
C10 H10B 0.9900
C11 H11A 0.9900
C11 H11B 0.9900
C13 H13A 0.9900
C13 H13B 0.9900
C13 C14 1.503(14)
C14 H14 1.0000
C10A H10C 0.9900
C10A H10D 0.9900
C10A N11A 1.492(9)
C11A H11C 0.9900
C11A H11D 0.9900
C11A N11A 1.504(8)
N11A H11E 1.0000
N11A C13A 1.818(13)
C13A H13C 0.9900
C13A H13D 0.9900
C13A C14A 1.494(14)
C14A H14A 1.0000
Cl3 C23 1.755(10)
Cl4 C23 1.734(10)
C23 H23A 0.9900
C23 H23B 0.9900
S1A C22A 1.77(5)
S1A O1A 1.429(10)
S1A O2A 1.431(10)
S1A O3A 1.429(10)
C22A F2A 1.340(10)
C22A F1A 1.339(10)
C22A F3A 1.340(10)

loop_
_geom_hbond_atom_site_label_D
_geom_hbond_atom_site_label_H
_geom_hbond_atom_site_label_A
_geom_hbond_distance_DH
_geom_hbond_distance_HA
_geom_hbond_distance_DA
_geom_hbond_angle_DHA
_geom_hbond_site_symmetry_A
N2 H2AA Cl1 0.91 2.44 3.193(4) 140.9 2_666
N2 H2AC Cl2 0.91 2.22 3.124(4) 173.3 .
N2 H2BE O3A 0.91 2.00 2.88(9) 163.5 .
N2 H2BF Cl1 0.91 2.66 3.326(5) 130.3 .
N1 H1 Cl2 1.00 2.19 3.169(9) 164.7 .
N11A H11E Cl2 1.00 2.16 3.156(9) 171.8 .

loop_
_geom_torsion_atom_site_label_1
_geom_torsion_atom_site_label_2
_geom_torsion_atom_site_label_3
_geom_torsion_atom_site_label_4
_geom_torsion
Pd1 C19 C20 C21 -51.9(7)
C19 C20 C21 Pd1 51.9(7)
O1 S1 C22 F1 -60.0(13)
O1 S1 C22 F2 61.0(12)
O1 S1 C22 F3 -178.9(12)
O2 S1 C22 F1 61.3(13)
O2 S1 C22 F2 -177.8(11)
O2 S1 C22 F3 -57.7(12)
O3 S1 C22 F1 -177.6(9)
O3 S1 C22 F2 -56.6(7)
O3 S1 C22 F3 63.5(8)
C1 C2 C3 C4 -0.6(9)
C1 C11A N11A C10A 60.2(12)
C1 C11A N11A C13A -160.6(9)
C2 C1 C12 C5 -0.8(7)
C2 C1 C12 C9 179.4(5)
C2 C1 C11 N1 150.8(7)
C2 C1 C11A N11A 153.4(7)
C2 C3 C4 C5 0.0(9)
C3 C4 C5 C6 -177.6(5)
C3 C4 C5 C12 0.2(8)
C4 C5 C6 C7 178.8(6)
C4 C5 C12 C1 0.1(7)
C4 C5 C12 C9 180.0(5)
C5 C6 C7 C8 1.7(10)
C6 C5 C12 C1 178.1(4)
C6 C5 C12 C9 -2.1(7)
C6 C7 C8 C9 -3.5(11)
C7 C8 C9 C12 2.4(9)
C7 C8 C9 C10 -177.8(8)
C7 C8 C9 C10A -173.7(8)
C8 C9 C12 C1 -179.7(5)
C8 C9 C12 C5 0.4(8)
C8 C9 C10 N1 -152.3(8)
C8 C9 C10A N11A -152.3(7)
C9 C10A N11A C11A -54.3(11)
C9 C10A N11A C13A -157.8(9)
C12 C1 C2 C3 1.0(8)
C12 C1 C11 N1 -33.6(12)
C12 C1 C11A N11A -27.7(11)
C12 C5 C6 C7 1.0(8)
C12 C9 C10 N1 27.6(11)
C12 C9 C10A N11A 32.3(14)
C16 C15 C14 N2 -87.2(7)
C16 C15 C14 C13 156.1(7)
C16 C15 C14A N2 -49.6(10)
C16 C15 C14A C13A 67.2(9)
C17 C15 C14 N2 31.4(9)
C17 C15 C14 C13 -85.2(9)
C17 C15 C14A N2 70.1(8)
C17 C15 C14A C13A -173.1(7)
C18 C15 C14 N2 159.6(6)
C18 C15 C14 C13 42.9(10)
C18 C15 C14A N2 -175.4(7)
C18 C15 C14A C13A -58.6(10)
N1 C13 C14 N2 82.4(9)
N1 C13 C14 C15 -163.7(7)
C10 C9 C12 C1 0.4(8)
C10 C9 C12 C5 -179.4(6)
C10 N1 C11 C1 53.9(10)
C10 N1 C13 C14 -164.3(8)
C11 C1 C2 C3 177.2(7)
C11 C1 C12 C5 -176.1(8)
C11 C1 C12 C9 4.1(10)
C11 N1 C10 C9 -58.8(12)
C11 N1 C13 C14 91.1(13)
C13 N1 C10 C9 164.4(10)
C13 N1 C11 C1 147.2(10)
C10A C9 C12 C1 -4.7(11)
C10A C9 C12 C5 175.4(9)
C10A N11A C13A C14A -75.0(13)
C11A C1 C2 C3 179.9(8)
C11A C1 C12 C5 -179.9(6)
C11A C1 C12 C9 0.3(8)
C11A N11A C13A C14A 170.8(8)
N11A C13A C14A N2 -80.9(8)
N11A C13A C14A C15 161.3(7)
O1A S1A C22A F2A 64(4)
O1A S1A C22A F1A -67(4)
O1A S1A C22A F3A -176(4)
O2A S1A C22A F2A -177(4)
O2A S1A C22A F1A 51(4)
O2A S1A C22A F3A -57(4)
O3A S1A C22A F2A -64(6)
O3A S1A C22A F1A 164(5)
O3A S1A C22A F3A 56(6)
